data_4307973
loop_
_publ_author_name
'Rongmin Yu'
'Kuppuswamy Arumugam'
'Ashok Manepalli'
'Yvon Tran'
'Russell Schmehl'
'Heiko Jacobsen'
'James P. Donahue'

_publ_contact_author_email donahue@tulane.edu
_publ_contact_author_fax 504-865-5596
_publ_contact_author_phone 504-862-3562
_publ_section_title
;
Reversible, Electrochemically Controlled Binding of Phosphine to Iron and
Cobalt Bis(dithiolene) Complexes
;
_journal_name_full 'Inorganic Chemistry'
_journal_page_first 5131
_journal_page_last 5133
_journal_paper_doi 10.1021/ic0624569
_journal_volume 46
_journal_year 2007
_chemical_formula_sum 'C54 H70 Co N O4 S4'
_chemical_formula_weight 1312.37
_chemical_name_systematic
; 
 ? 
;
_space_group_IT_number 14
_symmetry_cell_setting monoclinic
_symmetry_space_group_name_Hall '-P 2ybc'
_symmetry_space_group_name_H-M 'P 1 21/c 1'
_atom_sites_solution_hydrogens geom
_atom_sites_solution_primary direct
_atom_sites_solution_secondary difmap
_audit_creation_method SHELXL-97
_cell_angle_alpha 90.00
_cell_angle_beta 103.291(6)
_cell_angle_gamma 90.00
_cell_formula_units_Z 4
_cell_length_a 33.495(2)
_cell_length_b 9.3299(6)
_cell_length_c 16.7071(9)
_cell_measurement_reflns_used 9011
_cell_measurement_temperature 100(2)
_cell_measurement_theta_max 28.284
_cell_measurement_theta_min 2.722
_cell_volume 5081.2(5)
_computing_cell_refinement 'Bruker SMART (Bruker-AXS, 2000)'
_computing_data_collection 'Bruker SMART (Bruker-AXS, 2000)'
_computing_data_reduction 'Bruker SAINT+ (Bruker-AXS, 2004)'
_computing_molecular_graphics 'Bruker SHELXTL (Bruker-AXS, 2000a)'
_computing_publication_material 'Bruker SHELXTL (Bruker-AXS, 2000a)'
_computing_structure_refinement 'SHELXL-97 (Sheldrick, 1997)'
_computing_structure_solution 'SHELXS-97 (Sheldrick, 1990)'
_diffrn_ambient_temperature 100(2)
_diffrn_measured_fraction_theta_full 0.966
_diffrn_measured_fraction_theta_max 0.966
_diffrn_measurement_device_type 'Bruker-AXS SMART APEX'
_diffrn_measurement_method 'phi and omega scans'
_diffrn_radiation_monochromator graphite
_diffrn_radiation_source 'fine-focus sealed tube'
_diffrn_radiation_type MoK\a
_diffrn_radiation_wavelength 0.71073
_diffrn_reflns_av_R_equivalents 0.0245
_diffrn_reflns_av_sigmaI/netI 0.0244
_diffrn_reflns_limit_h_max 44
_diffrn_reflns_limit_h_min -44
_diffrn_reflns_limit_k_max 12
_diffrn_reflns_limit_k_min -12
_diffrn_reflns_limit_l_max 21
_diffrn_reflns_limit_l_min -21
_diffrn_reflns_number 44204
_diffrn_reflns_theta_full 28.28
_diffrn_reflns_theta_max 28.28
_diffrn_reflns_theta_min 1.25
_exptl_absorpt_coefficient_mu 0.547
_exptl_absorpt_correction_T_max 0.8984
_exptl_absorpt_correction_T_min 0.7742
_exptl_absorpt_correction_type multi-scan
_exptl_absorpt_process_details 'SADABS (Sheldrick, 2002)'
_exptl_crystal_colour black
_exptl_crystal_density_diffrn 1.287
_exptl_crystal_density_meas 0
_exptl_crystal_density_method 'not measured'
_exptl_crystal_description block
_exptl_crystal_F_000 2096
_exptl_crystal_size_max 0.30
_exptl_crystal_size_mid 0.25
_exptl_crystal_size_min 0.20
_refine_diff_density_max 0.477
_refine_diff_density_min -0.279
_refine_diff_density_rms 0.059
_refine_ls_extinction_method none
_refine_ls_goodness_of_fit_ref 1.039
_refine_ls_hydrogen_treatment mixed
_refine_ls_matrix_type full
_refine_ls_number_parameters 585
_refine_ls_number_reflns 12212
_refine_ls_number_restraints 0
_refine_ls_restrained_S_all 1.039
_refine_ls_R_factor_all 0.0388
_refine_ls_R_factor_gt 0.0328
_refine_ls_shift/su_max 0.003
_refine_ls_shift/su_mean 0.000
_refine_ls_structure_factor_coef Fsqd
_refine_ls_weighting_details 'calc w=1/[\s^2^(Fo^2^)+(0.0464P)^2^+1.6715P] where P=(Fo^2^+2Fc^2^)/3'
_refine_ls_weighting_scheme calc
_refine_ls_wR_factor_gt 0.0834
_refine_ls_wR_factor_ref 0.0877
_reflns_number_gt 10603
_reflns_number_total 12212
_reflns_threshold_expression >2\s(I)
_cod_data_source_file ic0624569-file006_09.cif
_cod_data_source_block '[Bu4N][Co(S2C2(C6H4-p-OCH3)2)2].C6H6_[Bu4N].4b.C6H6'
_cod_original_cell_volume 5081.1(5)
_cod_original_formula_sum 'C54 H70 Co1 N1 O4 S4'
_cod_database_code 4307973

loop_
_symmetry_equiv_pos_as_xyz
'x, y, z'
'-x, y+1/2, -z+1/2'
'-x, -y, -z'
'x, -y-1/2, z-1/2'

loop_
_atom_site_label
_atom_site_type_symbol
_atom_site_fract_x
_atom_site_fract_y
_atom_site_fract_z
_atom_site_U_iso_or_equiv
_atom_site_adp_type
_atom_site_occupancy
_atom_site_symmetry_multiplicity
_atom_site_calc_flag
_atom_site_refinement_flags
_atom_site_disorder_assembly
_atom_site_disorder_group
Co1 Co 0.251023(5) 0.741467(17) 0.244929(10) 0.01456(5) Uani 1 1 d . . .
S1 S 0.194174(10) 0.69998(3) 0.277091(19) 0.01636(7) Uani 1 1 d . . .
S2 S 0.229894(9) 0.94914(3) 0.19891(2) 0.01672(7) Uani 1 1 d . . .
S3 S 0.308711(10) 0.78068(3) 0.21447(2) 0.01645(7) Uani 1 1 d . . .
S4 S 0.270849(10) 0.53258(3) 0.29017(2) 0.01727(7) Uani 1 1 d . . .
O1 O 0.00476(3) 0.84945(13) 0.30880(7) 0.0334(3) Uani 1 1 d . . .
O2 O 0.09252(3) 1.46340(10) 0.08187(7) 0.0254(2) Uani 1 1 d . . .
O3 O 0.49845(3) 0.58625(12) 0.19268(7) 0.0289(2) Uani 1 1 d . . .
O4 O 0.40973(3) 0.01795(10) 0.40415(7) 0.0260(2) Uani 1 1 d . . .
N1 N 0.24973(3) 0.40499(12) -0.01456(6) 0.0177(2) Uani 1 1 d . . .
C1 C 0.16384(4) 0.84919(14) 0.24615(7) 0.0159(2) Uani 1 1 d . . .
C2 C 0.17959(4) 0.96176(13) 0.21002(7) 0.0150(2) Uani 1 1 d . . .
C3 C 0.33828(4) 0.62999(14) 0.24689(8) 0.0164(2) Uani 1 1 d . . .
C4 C 0.32131(4) 0.51879(14) 0.28158(8) 0.0159(2) Uani 1 1 d . . .
C5 C 0.12233(4) 0.84424(14) 0.26397(8) 0.0163(2) Uani 1 1 d . . .
C6 C 0.09588(4) 0.72999(14) 0.23741(8) 0.0197(3) Uani 1 1 d . . .
H6 H 0.1049 0.6530 0.2087 0.024 Uiso 1 1 calc R . .
C7 C 0.05650(4) 0.72573(16) 0.25197(9) 0.0228(3) Uani 1 1 d . . .
H7 H 0.0388 0.6473 0.2329 0.027 Uiso 1 1 calc R . .
C8 C 0.04349(4) 0.83741(16) 0.29467(9) 0.0235(3) Uani 1 1 d . . .
C9 C 0.07032(4) 0.94860(16) 0.32547(9) 0.0252(3) Uani 1 1 d . . .
H9 H 0.0620 1.0222 0.3574 0.030 Uiso 1 1 calc R . .
C10 C 0.10902(4) 0.95247(15) 0.30983(8) 0.0208(3) Uani 1 1 d . . .
H10 H 0.1269 1.0297 0.3305 0.025 Uiso 1 1 calc R . .
C11 C -0.02500(5) 0.7473(2) 0.26889(10) 0.0361(4) Uani 1 1 d . . .
H11A H -0.0259 0.7463 0.2098 0.054 Uiso 1 1 calc R . .
H11B H -0.0520 0.7736 0.2775 0.054 Uiso 1 1 calc R . .
H11C H -0.0175 0.6519 0.2920 0.054 Uiso 1 1 calc R . .
C12 C 0.15638(4) 1.09177(13) 0.17569(7) 0.0147(2) Uani 1 1 d . . .
C13 C 0.17463(4) 1.22825(14) 0.18460(8) 0.0167(3) Uani 1 1 d . . .
H13 H 0.2026 1.2375 0.2125 0.020 Uiso 1 1 calc R . .
C14 C 0.15257(4) 1.34966(14) 0.15347(8) 0.0176(3) Uani 1 1 d . . .
H14 H 0.1652 1.4413 0.1614 0.021 Uiso 1 1 calc R . .
C15 C 0.11182(4) 1.33717(14) 0.11059(8) 0.0180(3) Uani 1 1 d . . .
C16 C 0.09320(4) 1.20296(14) 0.09922(8) 0.0177(3) Uani 1 1 d . . .
H16 H 0.0655 1.1938 0.0694 0.021 Uiso 1 1 calc R . .
C17 C 0.11547(4) 1.08267(14) 0.13182(8) 0.0167(2) Uani 1 1 d . . .
H17 H 0.1026 0.9914 0.1241 0.020 Uiso 1 1 calc R . .
C18 C 0.05072(5) 1.45517(17) 0.03847(10) 0.0291(3) Uani 1 1 d . . .
H18A H 0.0482 1.3888 -0.0079 0.044 Uiso 1 1 calc R . .
H18B H 0.0412 1.5505 0.0179 0.044 Uiso 1 1 calc R . .
H18C H 0.0340 1.4206 0.0756 0.044 Uiso 1 1 calc R . .
C19 C 0.38010(4) 0.62672(14) 0.23119(8) 0.0165(2) Uani 1 1 d . . .
C20 C 0.40759(4) 0.74002(14) 0.25240(8) 0.0191(3) Uani 1 1 d . . .
H20 H 0.3991 0.8240 0.2761 0.023 Uiso 1 1 calc R . .
C21 C 0.44734(4) 0.73287(15) 0.23952(8) 0.0214(3) Uani 1 1 d . . .
H21 H 0.4657 0.8109 0.2547 0.026 Uiso 1 1 calc R . .
C22 C 0.45966(4) 0.61044(16) 0.20435(8) 0.0214(3) Uani 1 1 d . . .
C23 C 0.43193(4) 0.49898(15) 0.17930(8) 0.0211(3) Uani 1 1 d . . .
H23 H 0.4399 0.4174 0.1527 0.025 Uiso 1 1 calc R . .
C24 C 0.39288(4) 0.50689(14) 0.19298(8) 0.0189(3) Uani 1 1 d . . .
H24 H 0.3743 0.4298 0.1762 0.023 Uiso 1 1 calc R . .
C25 C 0.52982(5) 0.68434(19) 0.23091(10) 0.0324(4) Uani 1 1 d . . .
H25A H 0.5245 0.7785 0.2046 0.049 Uiso 1 1 calc R . .
H25B H 0.5565 0.6489 0.2249 0.049 Uiso 1 1 calc R . .
H25C H 0.5300 0.6929 0.2894 0.049 Uiso 1 1 calc R . .
C26 C 0.34412(4) 0.38836(14) 0.31634(8) 0.0155(2) Uani 1 1 d . . .
C27 C 0.38195(4) 0.39971(14) 0.37277(8) 0.0178(3) Uani 1 1 d . . .
H27 H 0.3925 0.4922 0.3895 0.021 Uiso 1 1 calc R . .
C28 C 0.40450(4) 0.27979(14) 0.40496(8) 0.0183(3) Uani 1 1 d . . .
H28 H 0.4300 0.2901 0.4437 0.022 Uiso 1 1 calc R . .
C29 C 0.38936(4) 0.14409(14) 0.37978(8) 0.0184(3) Uani 1 1 d . . .
C30 C 0.35136(4) 0.12966(14) 0.32447(8) 0.0198(3) Uani 1 1 d . . .
H30 H 0.3409 0.0370 0.3078 0.024 Uiso 1 1 calc R . .
C31 C 0.32892(4) 0.25060(14) 0.29395(8) 0.0182(3) Uani 1 1 d . . .
H31 H 0.3028 0.2399 0.2573 0.022 Uiso 1 1 calc R . .
C32 C 0.44875(4) 0.02830(16) 0.46004(9) 0.0274(3) Uani 1 1 d . . .
H32A H 0.4675 0.0832 0.4346 0.041 Uiso 1 1 calc R . .
H32B H 0.4599 -0.0681 0.4737 0.041 Uiso 1 1 calc R . .
H32C H 0.4457 0.0768 0.5103 0.041 Uiso 1 1 calc R . .
C33 C 0.23012(4) 0.50091(14) 0.03935(8) 0.0189(3) Uani 1 1 d . . .
H33A H 0.2518 0.5348 0.0863 0.023 Uiso 1 1 calc R . .
H33B H 0.2105 0.4429 0.0620 0.023 Uiso 1 1 calc R . .
C34 C 0.20747(4) 0.63110(15) -0.00448(8) 0.0219(3) Uani 1 1 d . . .
H34A H 0.2269 0.7120 -0.0013 0.026 Uiso 1 1 calc R . .
H34B H 0.1965 0.6080 -0.0632 0.026 Uiso 1 1 calc R . .
C35 C 0.17239(4) 0.67503(15) 0.03437(8) 0.0221(3) Uani 1 1 d . . .
H35A H 0.1519 0.5969 0.0270 0.027 Uiso 1 1 calc R . .
H35B H 0.1831 0.6898 0.0941 0.027 Uiso 1 1 calc R . .
C36 C 0.15170(5) 0.81202(17) -0.00377(9) 0.0308(3) Uani 1 1 d . . .
H36A H 0.1715 0.8911 0.0068 0.046 Uiso 1 1 calc R . .
H36B H 0.1285 0.8344 0.0206 0.046 Uiso 1 1 calc R . .
H36C H 0.1419 0.7988 -0.0632 0.046 Uiso 1 1 calc R . .
C37 C 0.21684(4) 0.33698(15) -0.08233(8) 0.0201(3) Uani 1 1 d . . .
H37A H 0.2053 0.4121 -0.1229 0.024 Uiso 1 1 calc R . .
H37B H 0.2301 0.2645 -0.1110 0.024 Uiso 1 1 calc R . .
C38 C 0.18162(4) 0.26542(15) -0.05389(8) 0.0217(3) Uani 1 1 d . . .
H38A H 0.1640 0.3397 -0.0372 0.026 Uiso 1 1 calc R . .
H38B H 0.1927 0.2042 -0.0055 0.026 Uiso 1 1 calc R . .
C39 C 0.15597(4) 0.17399(15) -0.12285(8) 0.0232(3) Uani 1 1 d . . .
H39A H 0.1509 0.2286 -0.1750 0.028 Uiso 1 1 calc R . .
H39B H 0.1716 0.0865 -0.1299 0.028 Uiso 1 1 calc R . .
C40 C 0.11511(4) 0.13105(16) -0.10515(9) 0.0266(3) Uani 1 1 d . . .
H40A H 0.1199 0.0823 -0.0518 0.040 Uiso 1 1 calc R . .
H40B H 0.1007 0.0663 -0.1484 0.040 Uiso 1 1 calc R . .
H40C H 0.0984 0.2169 -0.1038 0.040 Uiso 1 1 calc R . .
C41 C 0.27407(4) 0.29026(15) 0.04063(8) 0.0212(3) Uani 1 1 d . . .
H41A H 0.2555 0.2409 0.0700 0.025 Uiso 1 1 calc R . .
H41B H 0.2958 0.3377 0.0825 0.025 Uiso 1 1 calc R . .
C42 C 0.29396(6) 0.17824(18) -0.00392(10) 0.0385(4) Uani 1 1 d . . .
H42A H 0.3126 0.2264 -0.0335 0.046 Uiso 1 1 calc R . .
H42B H 0.2724 0.1285 -0.0451 0.046 Uiso 1 1 calc R . .
C43 C 0.31813(5) 0.06801(17) 0.05588(11) 0.0367(4) Uani 1 1 d . . .
H43A H 0.3015 0.0400 0.0953 0.044 Uiso 1 1 calc R . .
H43B H 0.3221 -0.0187 0.0244 0.044 Uiso 1 1 calc R . .
C44 C 0.35950(5) 0.11838(18) 0.10381(10) 0.0332(4) Uani 1 1 d . . .
H44A H 0.3759 0.1505 0.0656 0.050 Uiso 1 1 calc R . .
H44B H 0.3736 0.0393 0.1374 0.050 Uiso 1 1 calc R . .
H44C H 0.3559 0.1981 0.1397 0.050 Uiso 1 1 calc R . .
C45 C 0.27737(4) 0.49319(15) -0.05684(8) 0.0194(3) Uani 1 1 d . . .
H45A H 0.2868 0.4310 -0.0969 0.023 Uiso 1 1 calc R . .
H45B H 0.2609 0.5715 -0.0882 0.023 Uiso 1 1 calc R . .
C46 C 0.31482(4) 0.55858(15) 0.00064(8) 0.0214(3) Uani 1 1 d . . .
H46A H 0.3362 0.4843 0.0172 0.026 Uiso 1 1 calc R . .
H46B H 0.3072 0.5944 0.0509 0.026 Uiso 1 1 calc R . .
C47 C 0.33172(4) 0.68225(15) -0.04197(8) 0.0219(3) Uani 1 1 d . . .
H47A H 0.3371 0.6478 -0.0946 0.026 Uiso 1 1 calc R . .
H47B H 0.3109 0.7593 -0.0547 0.026 Uiso 1 1 calc R . .
C48 C 0.37113(5) 0.74279(15) 0.01126(9) 0.0256(3) Uani 1 1 d . . .
H48A H 0.3662 0.7737 0.0642 0.038 Uiso 1 1 calc R . .
H48B H 0.3801 0.8250 -0.0166 0.038 Uiso 1 1 calc R . .
H48C H 0.3925 0.6687 0.0205 0.038 Uiso 1 1 calc R . .
C49 C 0.01980(5) 0.88565(18) 0.04446(11) 0.0382(4) Uani 1 1 d . . .
H49 H 0.0333 0.8068 0.0752 0.046 Uiso 1 1 calc R . .
C50 C 0.02797(5) 0.9199(2) -0.03052(11) 0.0377(4) Uani 1 1 d . . .
H50 H 0.0472 0.8652 -0.0515 0.045 Uiso 1 1 calc R . .
C51 C 0.00797(6) 1.03424(19) -0.07483(10) 0.0381(4) Uani 1 1 d . . .
H51 H 0.0134 1.0578 -0.1266 0.046 Uiso 1 1 calc R . .
C52 C 0.47688(5) 0.59380(18) 0.53528(10) 0.0320(3) Uani 1 1 d . . .
H52 H 0.4611 0.6581 0.5596 0.038 Uiso 1 1 calc R . .
C53 C 0.47630(5) 0.60415(17) 0.45254(10) 0.0326(4) Uani 1 1 d . . .
H53 H 0.4600 0.6754 0.4197 0.039 Uiso 1 1 calc R . .
C54 C 0.49946(5) 0.51076(18) 0.41750(10) 0.0326(4) Uani 1 1 d . . .
H54 H 0.4991 0.5185 0.3607 0.039 Uiso 1 1 calc R . .

loop_
_atom_site_aniso_label
_atom_site_aniso_U_11
_atom_site_aniso_U_22
_atom_site_aniso_U_33
_atom_site_aniso_U_23
_atom_site_aniso_U_13
_atom_site_aniso_U_12
Co1 0.01274(9) 0.01443(9) 0.01601(9) 0.00083(6) 0.00229(7) 0.00176(6)
S1 0.01551(15) 0.01528(15) 0.01840(15) 0.00233(12) 0.00410(12) 0.00115(11)
S2 0.01341(15) 0.01580(15) 0.02125(16) 0.00231(12) 0.00459(12) 0.00148(11)
S3 0.01523(15) 0.01441(15) 0.01952(16) 0.00287(11) 0.00362(12) 0.00173(11)
S4 0.01430(15) 0.01626(15) 0.02154(16) 0.00365(12) 0.00472(12) 0.00155(11)
O1 0.0175(5) 0.0471(7) 0.0390(6) 0.0024(5) 0.0138(5) -0.0018(5)
O2 0.0221(5) 0.0177(5) 0.0353(6) 0.0062(4) 0.0043(4) 0.0054(4)
O3 0.0175(5) 0.0388(6) 0.0332(6) -0.0017(5) 0.0114(4) 0.0003(4)
O4 0.0211(5) 0.0171(5) 0.0385(6) 0.0067(4) 0.0040(4) 0.0054(4)
N1 0.0208(6) 0.0171(5) 0.0153(5) 0.0004(4) 0.0046(4) 0.0031(4)
C1 0.0150(6) 0.0161(6) 0.0160(6) -0.0012(5) 0.0024(5) 0.0019(5)
C2 0.0136(6) 0.0163(6) 0.0147(6) -0.0016(5) 0.0022(4) 0.0009(5)
C3 0.0155(6) 0.0156(6) 0.0172(6) 0.0000(5) 0.0020(5) 0.0018(5)
C4 0.0149(6) 0.0161(6) 0.0163(6) 0.0001(5) 0.0027(5) 0.0020(5)
C5 0.0146(6) 0.0179(6) 0.0164(6) 0.0033(5) 0.0033(5) 0.0009(5)
C6 0.0190(7) 0.0178(6) 0.0222(7) 0.0014(5) 0.0044(5) 0.0008(5)
C7 0.0176(7) 0.0244(7) 0.0254(7) 0.0038(6) 0.0032(5) -0.0053(5)
C8 0.0168(6) 0.0308(8) 0.0243(7) 0.0077(6) 0.0077(5) 0.0013(6)
C9 0.0238(7) 0.0278(7) 0.0262(7) -0.0023(6) 0.0104(6) 0.0023(6)
C10 0.0199(7) 0.0220(7) 0.0210(6) -0.0026(5) 0.0062(5) -0.0011(5)
C11 0.0172(7) 0.0573(11) 0.0337(9) 0.0129(8) 0.0054(6) -0.0074(7)
C12 0.0150(6) 0.0153(6) 0.0147(6) 0.0002(5) 0.0050(5) 0.0026(5)
C13 0.0153(6) 0.0191(6) 0.0162(6) -0.0001(5) 0.0043(5) -0.0007(5)
C14 0.0193(6) 0.0157(6) 0.0190(6) -0.0001(5) 0.0068(5) -0.0008(5)
C15 0.0210(7) 0.0161(6) 0.0187(6) 0.0021(5) 0.0082(5) 0.0053(5)
C16 0.0146(6) 0.0199(6) 0.0184(6) -0.0004(5) 0.0032(5) 0.0020(5)
C17 0.0161(6) 0.0158(6) 0.0186(6) -0.0013(5) 0.0046(5) -0.0003(5)
C18 0.0233(7) 0.0262(8) 0.0365(8) 0.0092(6) 0.0041(6) 0.0087(6)
C19 0.0161(6) 0.0178(6) 0.0155(6) 0.0041(5) 0.0033(5) 0.0022(5)
C20 0.0190(7) 0.0177(6) 0.0202(6) 0.0024(5) 0.0039(5) 0.0014(5)
C21 0.0188(7) 0.0230(7) 0.0220(7) 0.0033(5) 0.0042(5) -0.0033(5)
C22 0.0171(6) 0.0290(7) 0.0194(6) 0.0048(5) 0.0067(5) 0.0020(5)
C23 0.0227(7) 0.0222(7) 0.0198(6) 0.0003(5) 0.0076(5) 0.0047(5)
C24 0.0204(7) 0.0189(6) 0.0175(6) 0.0004(5) 0.0045(5) -0.0010(5)
C25 0.0180(7) 0.0464(10) 0.0342(8) 0.0043(7) 0.0088(6) -0.0040(7)
C26 0.0158(6) 0.0154(6) 0.0168(6) 0.0015(5) 0.0067(5) 0.0025(5)
C27 0.0187(6) 0.0158(6) 0.0186(6) -0.0007(5) 0.0040(5) 0.0001(5)
C28 0.0158(6) 0.0211(6) 0.0178(6) 0.0012(5) 0.0038(5) 0.0016(5)
C29 0.0180(6) 0.0170(6) 0.0223(6) 0.0041(5) 0.0091(5) 0.0045(5)
C30 0.0200(6) 0.0155(6) 0.0249(7) -0.0001(5) 0.0073(5) -0.0009(5)
C31 0.0152(6) 0.0197(6) 0.0193(6) 0.0016(5) 0.0034(5) -0.0006(5)
C32 0.0226(7) 0.0254(7) 0.0330(8) 0.0096(6) 0.0042(6) 0.0076(6)
C33 0.0237(7) 0.0185(6) 0.0159(6) -0.0011(5) 0.0074(5) 0.0036(5)
C34 0.0254(7) 0.0200(7) 0.0218(7) 0.0028(5) 0.0085(5) 0.0054(5)
C35 0.0247(7) 0.0231(7) 0.0192(6) -0.0016(5) 0.0061(5) 0.0052(5)
C36 0.0353(9) 0.0294(8) 0.0277(8) -0.0019(6) 0.0069(6) 0.0144(7)
C37 0.0230(7) 0.0210(7) 0.0164(6) -0.0017(5) 0.0048(5) 0.0006(5)
C38 0.0243(7) 0.0233(7) 0.0187(6) -0.0008(5) 0.0073(5) -0.0002(5)
C39 0.0270(7) 0.0217(7) 0.0213(7) -0.0020(5) 0.0066(5) -0.0002(6)
C40 0.0267(8) 0.0252(7) 0.0273(7) 0.0010(6) 0.0047(6) -0.0001(6)
C41 0.0257(7) 0.0185(6) 0.0183(6) 0.0031(5) 0.0028(5) 0.0056(5)
C42 0.0527(11) 0.0300(8) 0.0273(8) -0.0071(7) -0.0021(7) 0.0211(8)
C43 0.0414(10) 0.0187(7) 0.0437(10) -0.0019(7) -0.0028(7) 0.0089(7)
C44 0.0380(9) 0.0294(8) 0.0317(8) -0.0015(7) 0.0068(7) 0.0039(7)
C45 0.0209(7) 0.0210(6) 0.0169(6) 0.0023(5) 0.0057(5) 0.0018(5)
C46 0.0220(7) 0.0228(7) 0.0187(6) 0.0008(5) 0.0032(5) 0.0007(5)
C47 0.0256(7) 0.0190(6) 0.0202(6) 0.0019(5) 0.0037(5) 0.0020(5)
C48 0.0263(8) 0.0216(7) 0.0285(7) 0.0020(6) 0.0052(6) -0.0008(6)
C49 0.0413(10) 0.0264(8) 0.0358(9) 0.0038(7) -0.0139(7) -0.0055(7)
C50 0.0270(8) 0.0400(9) 0.0435(10) -0.0124(8) 0.0028(7) -0.0065(7)
C51 0.0472(10) 0.0410(10) 0.0245(8) 0.0004(7) 0.0048(7) -0.0206(8)
C52 0.0283(8) 0.0313(8) 0.0341(8) -0.0030(7) 0.0025(6) 0.0002(6)
C53 0.0337(9) 0.0266(8) 0.0306(8) 0.0045(6) -0.0067(7) 0.0008(6)
C54 0.0397(9) 0.0323(8) 0.0236(7) 0.0037(6) 0.0027(6) -0.0059(7)

loop_
_atom_type_symbol
_atom_type_description
_atom_type_scat_dispersion_real
_atom_type_scat_dispersion_imag
_atom_type_scat_source
C C 0.0033 0.0016 'International Tables Vol C Tables 4.2.6.8 and 6.1.1.4'
H H 0.0000 0.0000 'International Tables Vol C Tables 4.2.6.8 and 6.1.1.4'
N N 0.0061 0.0033 'International Tables Vol C Tables 4.2.6.8 and 6.1.1.4'
O O 0.0106 0.0060 'International Tables Vol C Tables 4.2.6.8 and 6.1.1.4'
S S 0.1246 0.1234 'International Tables Vol C Tables 4.2.6.8 and 6.1.1.4'
Co Co 0.3494 0.9721 'International Tables Vol C Tables 4.2.6.8 and 6.1.1.4'

loop_
_geom_angle_atom_site_label_1
_geom_angle_atom_site_label_2
_geom_angle_atom_site_label_3
_geom_angle
_geom_angle_site_symmetry_1
_geom_angle_site_symmetry_3
_geom_angle_publ_flag
S1 Co1 S3 178.932(14) . . ?
S1 Co1 S4 88.178(13) . . ?
S3 Co1 S4 90.908(13) . . ?
S1 Co1 S2 90.812(13) . . ?
S3 Co1 S2 90.108(13) . . ?
S4 Co1 S2 178.827(14) . . ?
C1 S1 Co1 106.02(5) . . ?
C2 S2 Co1 105.70(4) . . ?
C3 S3 Co1 105.62(5) . . ?
C4 S4 Co1 105.52(4) . . ?
C8 O1 C11 116.72(13) . . ?
C15 O2 C18 117.38(11) . . ?
C22 O3 C25 116.93(12) . . ?
C29 O4 C32 117.03(11) . . ?
C41 N1 C33 107.40(10) . . ?
C41 N1 C37 110.62(10) . . ?
C33 N1 C37 110.35(10) . . ?
C41 N1 C45 111.23(10) . . ?
C33 N1 C45 110.29(10) . . ?
C37 N1 C45 106.97(9) . . ?
C2 C1 C5 125.58(11) . . ?
C2 C1 S1 119.15(10) . . ?
C5 C1 S1 115.25(9) . . ?
C1 C2 C12 125.05(11) . . ?
C1 C2 S2 118.26(10) . . ?
C12 C2 S2 116.62(9) . . ?
C4 C3 C19 123.93(11) . . ?
C4 C3 S3 118.85(10) . . ?
C19 C3 S3 117.15(9) . . ?
C3 C4 C26 124.01(11) . . ?
C3 C4 S4 118.99(10) . . ?
C26 C4 S4 116.93(9) . . ?
C6 C5 C10 117.84(12) . . ?
C6 C5 C1 121.03(12) . . ?
C10 C5 C1 121.11(12) . . ?
C5 C6 C7 121.60(13) . . ?
C8 C7 C6 119.28(13) . . ?
O1 C8 C7 124.71(13) . . ?
O1 C8 C9 115.47(13) . . ?
C7 C8 C9 119.82(13) . . ?
C10 C9 C8 120.28(13) . . ?
C9 C10 C5 121.04(13) . . ?
C17 C12 C13 117.37(11) . . ?
C17 C12 C2 121.04(11) . . ?
C13 C12 C2 121.57(11) . . ?
C14 C13 C12 121.28(12) . . ?
C13 C14 C15 119.95(12) . . ?
O2 C15 C16 124.22(12) . . ?
O2 C15 C14 115.73(12) . . ?
C16 C15 C14 120.04(12) . . ?
C17 C16 C15 119.35(12) . . ?
C16 C17 C12 121.98(12) . . ?
C20 C19 C24 117.89(12) . . ?
C20 C19 C3 122.35(12) . . ?
C24 C19 C3 119.76(12) . . ?
C19 C20 C21 121.44(13) . . ?
C22 C21 C20 119.34(13) . . ?
O3 C22 C21 125.20(13) . . ?
O3 C22 C23 114.90(12) . . ?
C21 C22 C23 119.88(12) . . ?
C24 C23 C22 120.13(13) . . ?
C23 C24 C19 121.20(12) . . ?
C27 C26 C31 117.82(12) . . ?
C27 C26 C4 120.49(12) . . ?
C31 C26 C4 121.69(11) . . ?
C28 C27 C26 121.89(12) . . ?
C27 C28 C29 119.21(12) . . ?
O4 C29 C28 124.58(12) . . ?
O4 C29 C30 115.35(12) . . ?
C28 C29 C30 120.05(12) . . ?
C31 C30 C29 119.95(12) . . ?
C30 C31 C26 121.02(12) . . ?
N1 C33 C34 114.74(10) . . ?
C35 C34 C33 110.89(11) . . ?
C36 C35 C34 111.66(12) . . ?
C38 C37 N1 115.45(10) . . ?
C37 C38 C39 110.53(11) . . ?
C40 C39 C38 112.07(11) . . ?
N1 C41 C42 114.85(11) . . ?
C41 C42 C43 111.57(13) . . ?
C44 C43 C42 114.92(15) . . ?
C46 C45 N1 115.05(10) . . ?
C45 C46 C47 110.38(11) . . ?
C48 C47 C46 111.85(11) . . ?
C51 C49 C50 120.03(16) 3_575 . ?
C49 C50 C51 119.50(17) . . ?
C49 C51 C50 120.47(16) 3_575 . ?
C53 C52 C54 119.63(16) . 3_666 ?
C52 C53 C54 119.95(15) . . ?
C53 C54 C52 120.41(15) . 3_666 ?

loop_
_geom_bond_atom_site_label_1
_geom_bond_atom_site_label_2
_geom_bond_distance
_geom_bond_site_symmetry_2
_geom_bond_publ_flag
Co1 S1 2.1295(4) . ?
Co1 S3 2.1397(4) . ?
Co1 S4 2.1400(4) . ?
Co1 S2 2.1438(4) . ?
S1 C1 1.7310(13) . ?
S2 C2 1.7410(13) . ?
S3 C3 1.7332(13) . ?
S4 C4 1.7336(13) . ?
O1 C8 1.3756(16) . ?
O1 C11 1.429(2) . ?
O2 C15 1.3757(15) . ?
O2 C18 1.4231(18) . ?
O3 C22 1.3761(16) . ?
O3 C25 1.4287(19) . ?
O4 C29 1.3743(15) . ?
O4 C32 1.4242(17) . ?
N1 C41 1.5214(17) . ?
N1 C33 1.5217(16) . ?
N1 C37 1.5247(16) . ?
N1 C45 1.5276(17) . ?
C1 C2 1.3756(18) . ?
C1 C5 1.4878(17) . ?
C2 C12 1.4831(17) . ?
C3 C4 1.3735(18) . ?
C3 C19 1.4836(17) . ?
C4 C26 1.4826(17) . ?
C5 C6 1.3918(18) . ?
C5 C10 1.4009(18) . ?
C6 C7 1.3958(19) . ?
C7 C8 1.388(2) . ?
C8 C9 1.391(2) . ?
C9 C10 1.3805(19) . ?
C12 C17 1.4001(17) . ?
C12 C13 1.4055(17) . ?
C13 C14 1.3866(18) . ?
C14 C15 1.3930(18) . ?
C15 C16 1.3924(19) . ?
C16 C17 1.3878(18) . ?
C19 C20 1.3931(18) . ?
C19 C24 1.4023(18) . ?
C20 C21 1.3984(19) . ?
C21 C22 1.390(2) . ?
C22 C23 1.393(2) . ?
C23 C24 1.3805(18) . ?
C26 C27 1.3987(18) . ?
C26 C31 1.4013(18) . ?
C27 C28 1.3874(18) . ?
C28 C29 1.3925(19) . ?
C29 C30 1.3970(19) . ?
C30 C31 1.3863(18) . ?
C33 C34 1.5269(18) . ?
C34 C35 1.5232(18) . ?
C35 C36 1.522(2) . ?
C37 C38 1.5236(18) . ?
C38 C39 1.5291(19) . ?
C39 C40 1.519(2) . ?
C41 C42 1.523(2) . ?
C42 C43 1.530(2) . ?
C43 C44 1.507(2) . ?
C45 C46 1.5212(18) . ?
C46 C47 1.5310(19) . ?
C47 C48 1.521(2) . ?
C49 C51 1.378(3) 3_575 ?
C49 C50 1.380(3) . ?
C50 C51 1.381(3) . ?
C51 C49 1.378(3) 3_575 ?
C52 C53 1.381(2) . ?
C52 C54 1.384(2) 3_666 ?
C53 C54 1.383(2) . ?
C54 C52 1.384(2) 3_666 ?
